data_2016693
loop_
_publ_author_name
'Jennene Boukharrata, Nefla'
'Laval, Jean-Paul'
'Thomas, Philippe'

_publ_section_title
;
 Two new types of oxyfluorotellurates(IV): ScTeO~3~F and InTeO~3~F
;
_journal_coeditor_code SQ3138
_journal_issue 7
_journal_name_full 'Acta Crystallographica Section C'
_journal_page_first i57
_journal_page_last i61
_journal_paper_doi 10.1107/S0108270108017150
_journal_volume 64
_journal_year 2008
_chemical_formula_iupac 'Sc Te O3 F'
_chemical_formula_moiety 'F O3 Sc Te'
_chemical_formula_sum 'F O3 Sc Te'
_chemical_formula_weight 239.56
_chemical_name_systematic
;
scandium tellurium trioxide fluoride
;
_space_group_IT_number 52
_symmetry_cell_setting orthorhombic
_symmetry_space_group_name_Hall '-P 2a 2bc'
_symmetry_space_group_name_H-M 'P n n a'
_atom_sites_solution_primary direct
_atom_sites_solution_secondary difmap
_audit_creation_method SHELXL-97
_cell_angle_alpha 90.00
_cell_angle_beta 90.00
_cell_angle_gamma 90.00
_cell_formula_units_Z 8
_cell_length_a 5.7740(5)
_cell_length_b 22.062(5)
_cell_length_c 5.5000(12)
_cell_measurement_reflns_used 13064
_cell_measurement_temperature 293(2)
_cell_measurement_theta_max 29.99
_cell_measurement_theta_min 5.12
_cell_volume 700.6(2)
_computing_cell_refinement 'DIRAX/LSQ (Duisenberg, 1992)'
_computing_data_collection 'KappaCCD Server Software (Nonius, 1998)'
_computing_data_reduction 'EVALCCD (Duisenberg <i>et al.</i>,  2003)'
_computing_molecular_graphics 'DIAMOND (Brandenburg, 1999)'
_computing_publication_material 'SHELXL97 (Sheldrick, 2008)'
_computing_structure_refinement 'SHELXL97 (Sheldrick, 2008)'
_computing_structure_solution 'SHELXS97 (Sheldrick, 2008)'
_diffrn_ambient_temperature 293(2)
_diffrn_detector_area_resol_mean 9
_diffrn_measured_fraction_theta_full 0.994
_diffrn_measured_fraction_theta_max 0.994
_diffrn_measurement_device_type 'Nonius KappaCCD'
_diffrn_measurement_method CCD
_diffrn_radiation_monochromator graphite
_diffrn_radiation_source 'fine-focus sealed tube'
_diffrn_radiation_type MoK\a
_diffrn_radiation_wavelength 0.71073
_diffrn_reflns_av_R_equivalents 0.0455
_diffrn_reflns_av_sigmaI/netI 0.0204
_diffrn_reflns_limit_h_max 8
_diffrn_reflns_limit_h_min -7
_diffrn_reflns_limit_k_max 30
_diffrn_reflns_limit_k_min -30
_diffrn_reflns_limit_l_max 7
_diffrn_reflns_limit_l_min -7
_diffrn_reflns_number 17528
_diffrn_reflns_theta_full 29.99
_diffrn_reflns_theta_max 29.99
_diffrn_reflns_theta_min 5.12
_exptl_absorpt_coefficient_mu 10.127
_exptl_absorpt_correction_T_max 0.667
_exptl_absorpt_correction_T_min 0.363
_exptl_absorpt_correction_type multi-scan
_exptl_absorpt_process_details '(SADABS; Bruker 2001)'
_exptl_crystal_colour colourless
_exptl_crystal_density_diffrn 4.542
_exptl_crystal_density_method 'not measured'
_exptl_crystal_description 'tablet shape'
_exptl_crystal_F_000 848
_exptl_crystal_size_max 0.1
_exptl_crystal_size_mid 0.08
_exptl_crystal_size_min 0.04
_refine_diff_density_max 0.978
_refine_diff_density_min -1.002
_refine_ls_extinction_coef 0.0091(2)
_refine_ls_extinction_expression Fc^*^=kFc[1+0.001xFc^2^\l^3^/sin(2\q)]^-1/4^
_refine_ls_extinction_method SHELXL97
_refine_ls_goodness_of_fit_ref 1.179
_refine_ls_matrix_type full
_refine_ls_number_parameters 57
_refine_ls_number_reflns 1019
_refine_ls_number_restraints 0
_refine_ls_restrained_S_all 1.179
_refine_ls_R_factor_all 0.0266
_refine_ls_R_factor_gt 0.0180
_refine_ls_shift/su_max 0.001
_refine_ls_shift/su_mean 0.000
_refine_ls_structure_factor_coef Fsqd
_refine_ls_weighting_details 'calc w=1/[\s^2^(Fo^2^)+(0.0112P)^2^+1.5494P] where P=(Fo^2^+2Fc^2^)/3'
_refine_ls_weighting_scheme calc
_refine_ls_wR_factor_gt 0.0330
_refine_ls_wR_factor_ref 0.0351
_reflns_number_gt 895
_reflns_number_total 1019
_reflns_threshold_expression >2sigma(I)
_cod_data_source_file sq3138.cif
_cod_data_source_block I
_cod_original_sg_symbol_Hall -P2a2bc
_cod_original_sg_symbol_H-M Pnna
_cod_database_code 2016693
_cod_database_fobs_code 2016693

loop_
_symmetry_equiv_pos_as_xyz
'x, y, z'
'-x+1/2, -y, z'
'x, -y+1/2, -z+1/2'
'-x+1/2, y+1/2, -z+1/2'
'-x, -y, -z'
'x-1/2, y, -z'
'-x, y-1/2, z-1/2'
'x-1/2, -y-1/2, z-1/2'

loop_
_atom_site_type_symbol
_atom_site_label
_atom_site_fract_x
_atom_site_fract_y
_atom_site_fract_z
_atom_site_U_iso_or_equiv
_atom_site_adp_type
_atom_site_calc_flag
_atom_site_refinement_flags
_atom_site_occupancy
Te Te1 0.20456(3) 0.392628(7) 0.19594(3) 0.00529(7) Uani d . 1
Sc Sc1 0.2500 0.5000 0.67882(14) 0.00527(16) Uani d S 1
Sc Sc2 -0.06902(14) 0.2500 0.2500 0.00481(16) Uani d S 1
F F1 0.1863(3) 0.26783(8) 0.4982(4) 0.0165(4) Uani d . 1
O O1 0.0563(4) 0.44955(8) 0.4069(4) 0.0086(4) Uani d . 1
O O2 0.1338(4) 0.43931(9) -0.0742(4) 0.0093(4) Uani d . 1
O O3 -0.0468(4) 0.33984(9) 0.1528(4) 0.0094(4) Uani d . 1

loop_
_atom_site_aniso_label
_atom_site_aniso_U_11
_atom_site_aniso_U_22
_atom_site_aniso_U_33
_atom_site_aniso_U_12
_atom_site_aniso_U_13
_atom_site_aniso_U_23
Te1 0.00610(12) 0.00480(9) 0.00497(11) 0.00010(6) -0.00010(8) 0.00012(6)
Sc1 0.0066(4) 0.0051(3) 0.0041(4) -0.0006(3) 0.000 0.000
Sc2 0.0057(4) 0.0044(3) 0.0044(4) 0.000 0.000 0.0007(2)
F1 0.0160(10) 0.0167(8) 0.0170(9) -0.0007(8) -0.0111(8) 0.0012(8)
O1 0.0091(10) 0.0084(9) 0.0082(10) 0.0021(7) -0.0003(9) -0.0045(8)
O2 0.0086(11) 0.0099(9) 0.0094(11) -0.0016(8) 0.0003(9) 0.0035(8)
O3 0.0103(11) 0.0061(8) 0.0119(11) -0.0027(7) -0.0021(8) 0.0012(8)

loop_
_atom_type_symbol
_atom_type_description
_atom_type_scat_dispersion_real
_atom_type_scat_dispersion_imag
_atom_type_scat_source
O O 0.0106 0.0060 'International Tables Vol C Tables 4.2.6.8 and 6.1.1.4'
F F 0.0171 0.0103 'International Tables Vol C Tables 4.2.6.8 and 6.1.1.4'
Sc Sc 0.2519 0.3716 'International Tables Vol C Tables 4.2.6.8 and 6.1.1.4'
Te Te -0.5308 1.6751 'International Tables Vol C Tables 4.2.6.8 and 6.1.1.4'

loop_
_geom_angle_atom_site_label_1
_geom_angle_atom_site_label_2
_geom_angle_atom_site_label_3
_geom_angle_site_symmetry_1
_geom_angle_site_symmetry_3
_geom_angle
O2 Te1 O3 . . 94.20(9)
O2 Te1 O1 . . 91.31(10)
O3 Te1 O1 . . 97.93(9)
O2 Te1 O3 . 6_655 77.55(9)
O3 Te1 O3 . 6_655 93.12(7)
O1 Te1 O3 . 6_655 164.87(7)
O2 Te1 O2 . 6_655 78.26(6)
O3 Te1 O2 . 6_655 153.36(8)
O1 Te1 O2 . 6_655 107.67(7)
O3 Te1 O2 6_655 6_655 60.38(6)
O2 Sc1 O2 2_566 1_556 95.59(13)
O2 Sc1 O1 2_566 5_566 94.45(8)
O2 Sc1 O1 1_556 5_566 102.59(8)
O2 Sc1 O1 2_566 6_656 102.59(8)
O2 Sc1 O1 1_556 6_656 94.45(8)
O1 Sc1 O1 5_566 6_656 154.58(12)
O2 Sc1 O1 2_566 . 166.38(8)
O2 Sc1 O1 1_556 . 87.27(9)
O1 Sc1 O1 5_566 . 71.93(8)
O1 Sc1 O1 6_656 . 90.42(7)
O2 Sc1 O1 2_566 2_565 87.27(9)
O2 Sc1 O1 1_556 2_565 166.38(8)
O1 Sc1 O1 5_566 2_565 90.42(7)
O1 Sc1 O1 6_656 2_565 71.93(8)
O1 Sc1 O1 . 2_565 93.07(12)
O2 Sc1 Sc1 2_566 5_566 130.73(6)
O2 Sc1 Sc1 1_556 5_566 95.97(7)
O1 Sc1 Sc1 5_566 5_566 36.28(5)
O1 Sc1 Sc1 6_656 5_566 123.95(7)
O1 Sc1 Sc1 . 5_566 35.66(5)
O1 Sc1 Sc1 2_565 5_566 92.17(8)
O2 Sc1 Sc1 2_566 5_666 95.97(7)
O2 Sc1 Sc1 1_556 5_666 130.73(6)
O1 Sc1 Sc1 5_566 5_666 123.95(7)
O1 Sc1 Sc1 6_656 5_666 36.28(5)
O1 Sc1 Sc1 . 5_666 92.17(7)
O1 Sc1 Sc1 2_565 5_666 35.66(5)
Sc1 Sc1 Sc1 5_566 5_666 111.47(6)
F1 Sc2 F1 8_565 6_556 91.07(13)
F1 Sc2 F1 8_565 . 178.40(12)
F1 Sc2 F1 6_556 . 90.52(5)
F1 Sc2 F1 8_565 3 90.52(5)
F1 Sc2 F1 6_556 3 178.40(12)
F1 Sc2 F1 . 3 87.89(13)
F1 Sc2 O3 8_565 3 91.95(8)
F1 Sc2 O3 6_556 3 93.05(8)
F1 Sc2 O3 . 3 88.11(8)
F1 Sc2 O3 3 3 86.75(8)
F1 Sc2 O3 8_565 . 93.05(8)
F1 Sc2 O3 6_556 . 91.95(8)
F1 Sc2 O3 . . 86.75(8)
F1 Sc2 O3 3 . 88.11(8)
O3 Sc2 O3 3 . 172.86(13)
Sc2 F1 Sc2 6_656 . 157.62(10)
Te1 O1 Sc1 . 5_566 125.27(11)
Te1 O1 Sc1 . . 121.55(11)
Sc1 O1 Sc1 5_566 . 108.07(8)
Te1 O2 Sc1 . 1_554 146.46(12)
Te1 O3 Sc2 . . 127.85(11)

loop_
_geom_bond_atom_site_label_1
_geom_bond_atom_site_label_2
_geom_bond_site_symmetry_2
_geom_bond_distance
_geom_bond_publ_flag
Te1 O2 . 1.854(2) y
Te1 O3 . 1.876(2) y
Te1 O1 . 1.912(2) y
Te1 O3 6_655 2.664(2) y
Te1 O2 6_655 2.766(2) y
Sc1 O2 2_566 2.022(2) y
Sc1 O2 1_556 2.022(2) n
Sc1 O1 5_566 2.142(2) y
Sc1 O1 6_656 2.142(2) n
Sc1 O1 . 2.174(2) y
Sc1 O1 2_565 2.174(2) n
Sc1 Sc1 5_566 3.4934(14) n
Sc1 Sc1 5_666 3.4934(14) n
Sc2 F1 8_565 2.017(2) n
Sc2 F1 6_556 2.017(2) y
Sc2 F1 . 2.047(2) y
Sc2 F1 3 2.047(2) n
Sc2 O3 3 2.057(2) n
Sc2 O3 . 2.057(2) y
F1 Sc2 6_656 2.017(2) n
O1 Sc1 5_566 2.142(2) n
O2 Sc1 1_554 2.022(2) n
